data_2222527
loop_
_publ_author_name
'Du, Zhong-Xiang'
'Ji, Su-Ning'

_publ_section_title
<i>catena</i>-Poly[[diaquanickel(II)]-bis(\m-pyridine-4-sulfinato)-\k^2^<i>N</i>,<i>O</i>;\k^2^<i>O</i>,<i>N</i>]
_journal_coeditor_code AT2818
_journal_issue 8
_journal_name_full 'Acta Crystallographica Section E'
_journal_page_first m846
_journal_paper_doi 10.1107/S1600536809024258
_journal_volume 65
_journal_year 2009
_chemical_formula_iupac '[Ni (C5 H4 N O2 S)2 (H2 O)2]'
_chemical_formula_moiety 'C10 H12 N2 Ni O6 S2'
_chemical_formula_sum 'C10 H12 N2 Ni O6 S2'
_chemical_formula_weight 379.05
_chemical_name_systematic
;
<i>catena</i>-Poly[[diaquanickel(II)]-bis(\m-pyridine-4-sulfinato)-
\k^2^<i>N</i>,<i>O</i>;\k^2^<i>O</i>,<i>N</i>]
;
_space_group_IT_number 2
_symmetry_cell_setting triclinic
_symmetry_space_group_name_Hall '-P 1'
_symmetry_space_group_name_H-M 'P -1'
_atom_sites_solution_hydrogens geom
_atom_sites_solution_primary direct
_atom_sites_solution_secondary difmap
_audit_creation_method SHELXL-97
_cell_angle_alpha 96.784(8)
_cell_angle_beta 95.140(8)
_cell_angle_gamma 107.709(8)
_cell_formula_units_Z 1
_cell_length_a 6.403(5)
_cell_length_b 7.309(5)
_cell_length_c 7.602(5)
_cell_measurement_reflns_used 1414
_cell_measurement_temperature 296(2)
_cell_measurement_theta_max 27.88
_cell_measurement_theta_min 2.72
_cell_volume 333.6(4)
_computing_cell_refinement 'SAINT (Bruker, 2004)'
_computing_data_collection 'APEX2 (Bruker, 2004)'
_computing_data_reduction 'SAINT (Bruker, 2004)'
_computing_molecular_graphics 'SHELXTL (Sheldrick, 2008)'
_computing_publication_material 'SHELXTL (Sheldrick, 2008)'
_computing_structure_refinement 'SHELXL97 (Sheldrick, 2008)'
_computing_structure_solution 'SHELXS97 (Sheldrick, 2008)'
_diffrn_ambient_temperature 296(2)
_diffrn_measured_fraction_theta_full 0.9493
_diffrn_measured_fraction_theta_max 0.9493
_diffrn_measurement_device_type 'Bruker APEXII CCD area-detector'
_diffrn_measurement_method '\f and \w'
_diffrn_radiation_monochromator graphite
_diffrn_radiation_source 'fine-focus sealed tube'
_diffrn_radiation_type MoK\a
_diffrn_radiation_wavelength 0.71073
_diffrn_reflns_av_R_equivalents 0.0165
_diffrn_reflns_av_sigmaI/netI 0.0272
_diffrn_reflns_limit_h_max 7
_diffrn_reflns_limit_h_min -7
_diffrn_reflns_limit_k_max 8
_diffrn_reflns_limit_k_min -8
_diffrn_reflns_limit_l_max 9
_diffrn_reflns_limit_l_min -9
_diffrn_reflns_number 2417
_diffrn_reflns_theta_full 25.49
_diffrn_reflns_theta_max 25.49
_diffrn_reflns_theta_min 2.96
_exptl_absorpt_coefficient_mu 1.796
_exptl_absorpt_correction_T_max 0.7871
_exptl_absorpt_correction_T_min 0.6623
_exptl_absorpt_correction_type multi-scan
_exptl_absorpt_process_details '(SADABS; Sheldrick, 1996)'
_exptl_crystal_colour green
_exptl_crystal_density_diffrn 1.887
_exptl_crystal_density_method 'not measured'
_exptl_crystal_description block
_exptl_crystal_F_000 194
_exptl_crystal_size_max 0.25
_exptl_crystal_size_mid 0.17
_exptl_crystal_size_min 0.14
_refine_diff_density_max 0.675
_refine_diff_density_min -0.364
_refine_ls_extinction_method none
_refine_ls_goodness_of_fit_ref 1.003
_refine_ls_hydrogen_treatment constr
_refine_ls_matrix_type full
_refine_ls_number_parameters 97
_refine_ls_number_reflns 1180
_refine_ls_number_restraints 0
_refine_ls_restrained_S_all 1.003
_refine_ls_R_factor_all 0.0359
_refine_ls_R_factor_gt 0.0311
_refine_ls_shift/su_max 0.000
_refine_ls_shift/su_mean 0.000
_refine_ls_structure_factor_coef Fsqd
_refine_ls_weighting_details 'calc w=1/[\s^2^(Fo^2^)+(0.0581P)^2^] where P=(Fo^2^+2Fc^2^)/3'
_refine_ls_weighting_scheme calc
_refine_ls_wR_factor_gt 0.0770
_refine_ls_wR_factor_ref 0.0800
_reflns_number_gt 1043
_reflns_number_total 1180
_reflns_threshold_expression I>2\s(I)
_cod_data_source_file at2818.cif
_cod_data_source_block I
_cod_database_code 2222527
_cod_database_fobs_code 2222527

loop_
_symmetry_equiv_pos_as_xyz
'x, y, z'
'-x, -y, -z'

loop_
_atom_site_type_symbol
_atom_site_label
_atom_site_fract_x
_atom_site_fract_y
_atom_site_fract_z
_atom_site_U_iso_or_equiv
_atom_site_adp_type
_atom_site_calc_flag
_atom_site_refinement_flags
_atom_site_occupancy
_atom_site_disorder_assembly
_atom_site_disorder_group
Ni Ni1 0.5000 0.0000 1.0000 0.02196(18) Uani d S 1 . .
S S1 0.37032(11) 0.32818(9) 0.81172(8) 0.0282(2) Uani d . 1 . .
O O1 0.1697(3) -0.2599(3) 0.9900(3) 0.0432(5) Uani d . 1 . .
H H1W 0.1594 -0.3595 0.9190 0.065 Uiso d R 1 . .
H H2W 0.0660 -0.2844 1.0522 0.065 Uiso d R 1 . .
O O2 0.1653(3) 0.3862(3) 0.7920(3) 0.0374(5) Uani d . 1 . .
O O3 0.3059(3) 0.1287(3) 0.8709(2) 0.0330(4) Uani d . 1 . .
N N1 0.4591(3) 0.1289(3) 0.2369(3) 0.0257(5) Uani d . 1 . .
C C1 0.2579(4) 0.1289(4) 0.2770(4) 0.0306(6) Uani d . 1 . .
H H1 0.1377 0.0841 0.1873 0.037 Uiso calc R 1 . .
C C2 0.2257(5) 0.1933(4) 0.4472(4) 0.0320(6) Uani d . 1 . .
H H2 0.0857 0.1920 0.4721 0.038 Uiso calc R 1 . .
C C3 0.4053(4) 0.2601(3) 0.5805(3) 0.0250(5) Uani d . 1 . .
C C4 0.6131(4) 0.2690(4) 0.5387(3) 0.0271(6) Uani d . 1 . .
H H4 0.7370 0.3191 0.6247 0.033 Uiso calc R 1 . .
C C5 0.6316(4) 0.2014(4) 0.3656(4) 0.0304(6) Uani d . 1 . .
H H5 0.7713 0.2066 0.3369 0.036 Uiso calc R 1 . .

loop_
_atom_site_aniso_label
_atom_site_aniso_U_11
_atom_site_aniso_U_22
_atom_site_aniso_U_33
_atom_site_aniso_U_12
_atom_site_aniso_U_13
_atom_site_aniso_U_23
Ni1 0.0291(3) 0.0292(3) 0.0131(2) 0.0168(2) 0.00585(17) 0.00249(17)
S1 0.0353(4) 0.0309(4) 0.0215(4) 0.0151(3) 0.0082(3) 0.0004(3)
O1 0.0457(12) 0.0320(11) 0.0528(13) 0.0108(9) 0.0236(10) 0.0015(9)
O2 0.0473(12) 0.0441(11) 0.0339(11) 0.0299(10) 0.0164(9) 0.0075(9)
O3 0.0414(11) 0.0401(10) 0.0251(9) 0.0212(9) 0.0098(8) 0.0081(8)
N1 0.0288(11) 0.0309(11) 0.0210(11) 0.0141(9) 0.0055(8) 0.0047(9)
C1 0.0284(13) 0.0412(15) 0.0254(14) 0.0162(11) 0.0033(11) 0.0040(11)
C2 0.0277(13) 0.0435(15) 0.0299(15) 0.0176(12) 0.0089(11) 0.0047(12)
C3 0.0328(13) 0.0246(12) 0.0217(13) 0.0134(10) 0.0079(10) 0.0047(10)
C4 0.0271(13) 0.0327(13) 0.0217(13) 0.0106(11) 0.0036(10) 0.0015(10)
C5 0.0304(14) 0.0377(15) 0.0275(15) 0.0160(12) 0.0084(11) 0.0053(11)

loop_
_atom_type_symbol
_atom_type_description
_atom_type_scat_dispersion_real
_atom_type_scat_dispersion_imag
_atom_type_scat_source
C C 0.0033 0.0016 'International Tables Vol C Tables 4.2.6.8 and 6.1.1.4'
H H 0.0000 0.0000 'International Tables Vol C Tables 4.2.6.8 and 6.1.1.4'
N N 0.0061 0.0033 'International Tables Vol C Tables 4.2.6.8 and 6.1.1.4'
Ni Ni 0.3393 1.1124 'International Tables Vol C Tables 4.2.6.8 and 6.1.1.4'
O O 0.0106 0.0060 'International Tables Vol C Tables 4.2.6.8 and 6.1.1.4'
S S 0.1246 0.1234 'International Tables Vol C Tables 4.2.6.8 and 6.1.1.4'

loop_
_geom_angle_atom_site_label_1
_geom_angle_atom_site_label_2
_geom_angle_atom_site_label_3
_geom_angle_site_symmetry_1
_geom_angle_site_symmetry_3
_geom_angle
_geom_angle_publ_flag
N1 Ni1 N1 2_656 1_556 180.0000(10) yes
N1 Ni1 O3 2_656 2_657 90.55(9) ?
N1 Ni1 O3 1_556 2_657 89.45(9) ?
N1 Ni1 O3 2_656 . 89.45(9) yes
N1 Ni1 O3 1_556 . 90.55(9) yes
O3 Ni1 O3 2_657 . 180.0000(10) yes
N1 Ni1 O1 2_656 2_657 92.01(8) ?
N1 Ni1 O1 1_556 2_657 87.99(8) ?
O3 Ni1 O1 2_657 2_657 85.24(9) ?
O3 Ni1 O1 . 2_657 94.76(9) ?
N1 Ni1 O1 2_656 . 87.99(8) yes
N1 Ni1 O1 1_556 . 92.01(8) ?
O3 Ni1 O1 2_657 . 94.76(9) ?
O3 Ni1 O1 . . 85.24(9) yes
O1 Ni1 O1 2_657 . 180.0 yes
O2 S1 O3 . . 107.19(12) ?
O2 S1 C3 . . 102.55(12) ?
O3 S1 C3 . . 99.77(11) ?
Ni1 O1 H1W . . 114.8 ?
Ni1 O1 H2W . . 135.0 ?
H1W O1 H2W . . 109.3 ?
S1 O3 Ni1 . . 128.93(12) ?
C5 N1 C1 . . 118.2(2) ?
C5 N1 Ni1 . 1_554 119.50(18) ?
C1 N1 Ni1 . 1_554 121.99(18) ?
N1 C1 C2 . . 121.9(2) ?
N1 C1 H1 . . 119.1 ?
C2 C1 H1 . . 119.1 ?
C1 C2 C3 . . 118.9(2) ?
C1 C2 H2 . . 120.5 ?
C3 C2 H2 . . 120.5 ?
C4 C3 C2 . . 119.5(2) ?
C4 C3 S1 . . 119.35(19) ?
C2 C3 S1 . . 121.1(2) ?
C3 C4 C5 . . 118.0(2) ?
C3 C4 H4 . . 121.0 ?
C5 C4 H4 . . 121.0 ?
N1 C5 C4 . . 123.3(2) ?
N1 C5 H5 . . 118.3 ?
C4 C5 H5 . . 118.3 ?

loop_
_geom_bond_atom_site_label_1
_geom_bond_atom_site_label_2
_geom_bond_site_symmetry_2
_geom_bond_distance
_geom_bond_publ_flag
Ni1 N1 2_656 2.008(2) ?
Ni1 N1 1_556 2.008(2) yes
Ni1 O3 2_657 2.026(2) ?
Ni1 O3 . 2.026(2) yes
Ni1 O1 2_657 2.362(2) ?
Ni1 O1 . 2.362(2) yes
S1 O2 . 1.498(2) ?
S1 O3 . 1.523(2) ?
S1 C3 . 1.821(3) ?
O1 H1W . 0.8350 ?
O1 H2W . 0.8371 ?
N1 C5 . 1.336(4) ?
N1 C1 . 1.350(3) ?
N1 Ni1 1_554 2.008(2) ?
C1 C2 . 1.379(4) ?
C1 H1 . 0.9300 ?
C2 C3 . 1.386(4) ?
C2 H2 . 0.9300 ?
C3 C4 . 1.380(4) ?
C4 C5 . 1.378(4) ?
C4 H4 . 0.9300 ?
C5 H5 . 0.9300 ?

loop_
_geom_hbond_atom_site_label_D
_geom_hbond_atom_site_label_H
_geom_hbond_atom_site_label_A
_geom_hbond_site_symmetry_A
_geom_hbond_distance_DH
_geom_hbond_distance_HA
_geom_hbond_distance_DA
_geom_hbond_angle_DHA
_geom_hbond_publ_flag
O1 H1W O2 1_545 0.84 2.00 2.826(3) 168.2 yes
O1 H2W O2 2_557 0.84 2.00 2.827(3) 169.4 yes

loop_
_geom_torsion_atom_site_label_1
_geom_torsion_atom_site_label_2
_geom_torsion_atom_site_label_3
_geom_torsion_atom_site_label_4
_geom_torsion_site_symmetry_1
_geom_torsion_site_symmetry_2
_geom_torsion_site_symmetry_3
_geom_torsion_site_symmetry_4
_geom_torsion
_geom_torsion_publ_flag
O2 S1 O3 Ni1 . . . . -157.49(13) ?
C3 S1 O3 Ni1 . . . . 96.00(15) ?
N1 Ni1 O3 S1 2_656 . . . -93.25(15) ?
N1 Ni1 O3 S1 1_556 . . . 86.75(15) ?
O1 Ni1 O3 S1 2_657 . . . -1.28(15) ?
O1 Ni1 O3 S1 . . . . 178.72(15) ?
C5 N1 C1 C2 . . . . -2.8(4) ?
Ni1 N1 C1 C2 1_554 . . . 170.9(2) ?
N1 C1 C2 C3 . . . . 0.1(4) ?
C1 C2 C3 C4 . . . . 2.9(4) ?
C1 C2 C3 S1 . . . . -174.8(2) ?
O2 S1 C3 C4 . . . . 155.44(19) ?
O3 S1 C3 C4 . . . . -94.3(2) ?
O2 S1 C3 C2 . . . . -26.8(2) ?
O3 S1 C3 C2 . . . . 83.4(2) ?
C2 C3 C4 C5 . . . . -3.1(4) ?
S1 C3 C4 C5 . . . . 174.71(19) ?
C1 N1 C5 C4 . . . . 2.7(4) ?
Ni1 N1 C5 C4 1_554 . . . -171.20(19) ?
C3 C4 C5 N1 . . . . 0.3(4) ?
